data_7134175
loop_
_publ_author_name
'Hruzd, Mariia'
'Kleynemeyer, Sabrina Leonie'
'Michon, Christophe'
'BASTIN, St\'ephanie'
'Pollet, Eric'
'Ritleng, Vincent'
'Sortais, Jean-Baptiste'

_publ_section_title
;
 Thioether--NHC bidentate manganese complexes as efficient phosphine-free
 catalysts for hydrogenation at room temperature
;
_journal_name_full 'Chemical Communications'
_journal_paper_doi 10.1039/D4CC06627H
_journal_year 2025
_chemical_absolute_configuration ad
_chemical_formula_moiety 'C24 H24 Br Mn N2 O3 S, C7 H8'
_chemical_formula_sum 'C31 H32 Br Mn N2 O3 S'
_chemical_formula_weight 647.49
_space_group_crystal_system monoclinic
_space_group_IT_number 4
_space_group_name_Hall 'P 2yb'
_space_group_name_H-M_alt 'P 1 21 1'
_atom_sites_solution_hydrogens geom
_audit_creation_method SHELXL-2018/3
_audit_update_record
;
2024-12-02 deposited with the CCDC.	2025-01-14 downloaded from the CCDC.
;
_cell_angle_alpha 90
_cell_angle_beta 91.389(11)
_cell_angle_gamma 90
_cell_formula_units_Z 2
_cell_length_a 7.999(2)
_cell_length_b 14.802(5)
_cell_length_c 12.675(4)
_cell_measurement_reflns_used 1509
_cell_measurement_temperature 173(2)
_cell_measurement_theta_max 18.22
_cell_measurement_theta_min 2.55
_cell_volume 1500.3(8)
_computing_cell_refinement 'Bruker SAINT'
_computing_data_collection 'Bruker APEX3'
_computing_data_reduction 'Bruker SAINT'
_computing_molecular_graphics 'Bruker SHELXTL'
_computing_publication_material 'Bruker SHELXTL'
_computing_structure_refinement 'SHELXL-2019/3(Sheldrick, 2019)'
_computing_structure_solution 'SHELXT 2018/2 (Sheldrick, 2018)'
_diffrn_ambient_temperature 173(2)
_diffrn_measured_fraction_theta_full 1.000
_diffrn_measured_fraction_theta_max 0.991
_diffrn_measurement_device_type 'Bruker APEX-II CCD'
_diffrn_measurement_method '\f and \w scans'
_diffrn_radiation_monochromator triumph
_diffrn_radiation_source 'sealed tube'
_diffrn_radiation_type MoK\a
_diffrn_radiation_wavelength 0.71073
_diffrn_reflns_av_R_equivalents 0.1450
_diffrn_reflns_av_unetI/netI 0.2212
_diffrn_reflns_Laue_measured_fraction_full 1.000
_diffrn_reflns_Laue_measured_fraction_max 0.991
_diffrn_reflns_limit_h_max 10
_diffrn_reflns_limit_h_min -10
_diffrn_reflns_limit_k_max 19
_diffrn_reflns_limit_k_min -19
_diffrn_reflns_limit_l_max 16
_diffrn_reflns_limit_l_min -16
_diffrn_reflns_number 20413
_diffrn_reflns_point_group_measured_fraction_full 1.000
_diffrn_reflns_point_group_measured_fraction_max 0.980
_diffrn_reflns_theta_full 25.242
_diffrn_reflns_theta_max 28.001
_diffrn_reflns_theta_min 1.607
_exptl_absorpt_coefficient_mu 1.875
_exptl_absorpt_correction_T_max 0.7456
_exptl_absorpt_correction_T_min 0.5628
_exptl_absorpt_correction_type multi-scan
_exptl_absorpt_process_details sadabs
_exptl_crystal_colour yellow
_exptl_crystal_density_diffrn 1.433
_exptl_crystal_density_meas ?
_exptl_crystal_description block
_exptl_crystal_F_000 664
_exptl_crystal_size_max 0.140
_exptl_crystal_size_mid 0.120
_exptl_crystal_size_min 0.100
_refine_diff_density_max 1.431
_refine_diff_density_min -0.838
_refine_diff_density_rms 0.135
_refine_ls_abs_structure_details
;
 Flack x determined using 1031 quotients [(I+)-(I-)]/[(I+)+(I-)]
 (Parsons, Flack and Wagner, Acta Cryst. B69 (2013) 249-259).
;
_refine_ls_abs_structure_Flack 0.011(19)
_refine_ls_extinction_method none
_refine_ls_goodness_of_fit_ref 0.956
_refine_ls_hydrogen_treatment constr
_refine_ls_matrix_type full
_refine_ls_number_parameters 356
_refine_ls_number_reflns 7121
_refine_ls_number_restraints 1
_refine_ls_restrained_S_all 0.956
_refine_ls_R_factor_all 0.1687
_refine_ls_R_factor_gt 0.0794
_refine_ls_shift/su_max 0.000
_refine_ls_shift/su_mean 0.000
_refine_ls_structure_factor_coef Fsqd
_refine_ls_weighting_details 'w=1/[\s^2^(Fo^2^)+(0.0301P)^2^] where P=(Fo^2^+2Fc^2^)/3'
_refine_ls_weighting_scheme calc
_refine_ls_wR_factor_gt 0.1682
_refine_ls_wR_factor_ref 0.2173
_reflns_Friedel_coverage 0.906
_reflns_Friedel_fraction_full 1.000
_reflns_Friedel_fraction_max 0.969
_reflns_number_gt 3558
_reflns_number_total 7121
_reflns_threshold_expression 'I > 2\s(I)'
_cod_data_source_file d4cc06627h2.cif
_cod_data_source_block emcmh240228
_cod_depositor_comments
;
The following automatic conversions were performed:

data item '_exptl_crystal_density_meas' value 'none' was changed to
'?' -- the value is perceived as not measured.

Automatic conversion script
Id: cif_fix_values 8170 2020-07-09 18:12:32Z antanas 
;
_cod_original_cell_volume 1500.2(8)
_cod_original_sg_symbol_H-M 'P 21'
_cod_database_code 7134175
_shelx_shelxl_version_number 2018/3
_shelx_space_group_comment
;
The symmetry employed for this shelxl refinement is uniquely defined
by the following loop, which should always be used as a source of
symmetry information in preference to the above space-group names.
They are only intended as comments.
;
_shelx_estimated_absorpt_t_min 0.779
_shelx_estimated_absorpt_t_max 0.835

loop_
_space_group_symop_operation_xyz
'x, y, z'
'-x, y+1/2, -z'

loop_
_atom_site_label
_atom_site_type_symbol
_atom_site_fract_x
_atom_site_fract_y
_atom_site_fract_z
_atom_site_U_iso_or_equiv
_atom_site_adp_type
_atom_site_occupancy
_atom_site_site_symmetry_order
_atom_site_calc_flag
_atom_site_refinement_flags_posn
_atom_site_refinement_flags_adp
_atom_site_refinement_flags_occupancy
_atom_site_disorder_assembly
_atom_site_disorder_group
Mn1 Mn 0.56574(19) 0.47990(16) 0.14232(12) 0.0327(4) Uani 1 1 d . . . . .
Br1 Br 0.40302(14) 0.48084(10) -0.03242(9) 0.0421(4) Uani 1 1 d . . . . .
C1 C 0.6770(16) 0.3599(9) 0.0965(11) 0.038(3) Uani 1 1 d . . . . .
N1 N 0.7589(13) 0.3399(8) 0.0075(9) 0.039(3) Uani 1 1 d . . . . .
C2 C 0.8131(18) 0.2520(9) 0.0052(13) 0.050(4) Uani 1 1 d . . . . .
H2 H 0.873088 0.224445 -0.050017 0.060 Uiso 1 1 calc R U . . .
C3 C 0.7665(18) 0.2120(10) 0.0946(12) 0.050(4) Uani 1 1 d . . . . .
H3 H 0.785121 0.150971 0.114985 0.060 Uiso 1 1 calc R U . . .
N2 N 0.6864(14) 0.2776(7) 0.1503(9) 0.041(3) Uani 1 1 d . . . . .
C4 C 0.7988(17) 0.4042(9) -0.0774(11) 0.042(3) Uani 1 1 d . . . . .
H4A H 0.708451 0.449652 -0.084430 0.051 Uiso 1 1 calc R U . . .
H4B H 0.805621 0.371399 -0.145210 0.051 Uiso 1 1 calc R U . . .
C5 C 0.9646(16) 0.4517(10) -0.0533(11) 0.050(4) Uani 1 1 d . . . . .
H5A H 1.055858 0.406641 -0.055948 0.061 Uiso 1 1 calc R U . . .
H5B H 0.984129 0.496982 -0.109168 0.061 Uiso 1 1 calc R U . . .
C6 C 0.9732(14) 0.4980(10) 0.0515(10) 0.043(4) Uani 1 1 d . . . . .
H6A H 1.073939 0.536796 0.056391 0.052 Uiso 1 1 calc R U . . .
H6B H 0.980534 0.452593 0.108798 0.052 Uiso 1 1 calc R U . . .
S1 S 0.7854(4) 0.5667(2) 0.0655(3) 0.0375(8) Uani 1 1 d . . . . .
C7 C 0.8552(16) 0.6471(10) 0.1615(11) 0.041(3) Uani 1 1 d . . . . .
C8 C 0.9738(16) 0.6328(9) 0.2374(11) 0.039(3) Uani 1 1 d . . . . .
H8 H 1.026791 0.575440 0.241337 0.047 Uiso 1 1 calc R U . . .
C9 C 1.021(2) 0.6988(11) 0.3095(14) 0.063(5) Uani 1 1 d . . . . .
H9 H 1.102138 0.686246 0.363442 0.076 Uiso 1 1 calc R U . . .
C10 C 0.946(2) 0.7851(12) 0.3015(14) 0.060(4) Uani 1 1 d . . . . .
H10 H 0.980697 0.832234 0.347937 0.072 Uiso 1 1 calc R U . . .
C11 C 0.824(2) 0.8001(10) 0.2263(13) 0.058(5) Uani 1 1 d . . . . .
H11 H 0.768631 0.856950 0.223887 0.070 Uiso 1 1 calc R U . . .
C12 C 0.7787(18) 0.7338(9) 0.1531(13) 0.044(4) Uani 1 1 d . . . . .
H12 H 0.698281 0.746069 0.098642 0.053 Uiso 1 1 calc R U . . .
C13 C 0.6194(17) 0.2603(8) 0.2530(11) 0.038(3) Uani 1 1 d . . . . .
C14 C 0.4578(17) 0.2271(9) 0.2581(11) 0.041(3) Uani 1 1 d . . . . .
C15 C 0.4009(19) 0.2076(10) 0.3585(13) 0.051(4) Uani 1 1 d . . . . .
H15 H 0.291535 0.183518 0.364919 0.061 Uiso 1 1 calc R U . . .
C16 C 0.4961(19) 0.2217(11) 0.4488(12) 0.046(4) Uani 1 1 d . . . . .
C17 C 0.657(2) 0.2509(10) 0.4366(12) 0.050(4) Uani 1 1 d . . . . .
H17 H 0.725917 0.257413 0.498157 0.060 Uiso 1 1 calc R U . . .
C18 C 0.7242(18) 0.2714(9) 0.3418(12) 0.043(4) Uani 1 1 d . . . . .
C19 C 0.3544(19) 0.2043(11) 0.1639(13) 0.058(4) Uani 1 1 d . . . . .
H19A H 0.352354 0.255701 0.115119 0.087 Uiso 1 1 calc R U . . .
H19B H 0.240224 0.190481 0.185074 0.087 Uiso 1 1 calc R U . . .
H19C H 0.402024 0.151550 0.128767 0.087 Uiso 1 1 calc R U . . .
C20 C 0.426(3) 0.1990(13) 0.5548(14) 0.080(6) Uani 1 1 d . . . . .
H20A H 0.304999 0.188746 0.547006 0.120 Uiso 1 1 calc R U . . .
H20B H 0.446529 0.249288 0.603675 0.120 Uiso 1 1 calc R U . . .
H20C H 0.479819 0.144293 0.582590 0.120 Uiso 1 1 calc R U . . .
C21 C 0.9024(16) 0.2987(11) 0.3311(14) 0.055(4) Uani 1 1 d . . . . .
H21A H 0.947254 0.319261 0.399606 0.083 Uiso 1 1 calc R U . . .
H21B H 0.909556 0.347942 0.279638 0.083 Uiso 1 1 calc R U . . .
H21C H 0.967653 0.246977 0.306911 0.083 Uiso 1 1 calc R U . . .
C22 C 0.3844(16) 0.4268(9) 0.1949(11) 0.037(3) Uani 1 1 d . . . . .
O1 O 0.2577(12) 0.4044(7) 0.2308(8) 0.052(3) Uani 1 1 d . . . . .
C23 C 0.6640(14) 0.4827(12) 0.2706(9) 0.035(3) Uani 1 1 d . . . . .
O2 O 0.7222(10) 0.4878(8) 0.3528(7) 0.046(2) Uani 1 1 d . . . . .
C24 C 0.4622(17) 0.5868(10) 0.1698(11) 0.042(3) Uani 1 1 d . . . . .
O3 O 0.3922(12) 0.6511(7) 0.1909(9) 0.055(3) Uani 1 1 d . . . . .
C25 C 0.3724(18) 0.4832(14) 0.6079(11) 0.054(3) Uani 1 1 d . . . . .
C26 C 0.313(2) 0.4666(15) 0.5062(13) 0.070(5) Uani 1 1 d . . . . .
H26 H 0.386367 0.441442 0.456022 0.084 Uiso 1 1 calc R U . . .
C27 C 0.154(2) 0.4855(15) 0.4770(12) 0.068(4) Uani 1 1 d . . . . .
H27 H 0.114748 0.469594 0.408161 0.082 Uiso 1 1 calc R U . . .
C28 C 0.048(2) 0.5268(12) 0.5438(15) 0.071(5) Uani 1 1 d . . . . .
H28 H -0.061843 0.543239 0.521025 0.086 Uiso 1 1 calc R U . . .
C29 C 0.104(2) 0.5443(10) 0.6460(14) 0.063(5) Uani 1 1 d . . . . .
H29 H 0.030228 0.570056 0.695157 0.075 Uiso 1 1 calc R U . . .
C30 C 0.265(2) 0.5251(9) 0.6770(13) 0.059(5) Uani 1 1 d . . . . .
H30 H 0.302911 0.540385 0.746208 0.071 Uiso 1 1 calc R U . . .
C31 C 0.550(2) 0.4593(16) 0.6401(14) 0.088(7) Uani 1 1 d . . . . .
H31A H 0.553678 0.438019 0.713359 0.132 Uiso 1 1 calc R U . . .
H31B H 0.621616 0.512863 0.633991 0.132 Uiso 1 1 calc R U . . .
H31C H 0.591427 0.411523 0.593864 0.132 Uiso 1 1 calc R U . . .

loop_
_atom_site_aniso_label
_atom_site_aniso_U_11
_atom_site_aniso_U_22
_atom_site_aniso_U_33
_atom_site_aniso_U_23
_atom_site_aniso_U_13
_atom_site_aniso_U_12
Mn1 0.0338(9) 0.0295(9) 0.0349(9) 0.0005(13) 0.0042(7) 0.0011(13)
Br1 0.0387(7) 0.0470(7) 0.0406(7) -0.0012(9) -0.0001(5) -0.0002(9)
C1 0.045(8) 0.031(7) 0.037(8) -0.001(6) -0.002(6) -0.009(6)
N1 0.041(6) 0.036(6) 0.041(7) -0.002(5) 0.004(5) -0.002(5)
C2 0.054(9) 0.034(8) 0.063(11) -0.026(7) 0.019(8) -0.002(7)
C3 0.062(10) 0.024(7) 0.066(12) -0.009(8) 0.010(9) -0.003(7)
N2 0.051(7) 0.034(6) 0.038(7) 0.002(5) 0.006(5) 0.002(5)
C4 0.053(9) 0.041(8) 0.033(8) -0.006(6) 0.008(6) -0.005(7)
C5 0.044(8) 0.058(11) 0.049(9) -0.010(7) 0.015(7) -0.003(7)
C6 0.029(6) 0.051(11) 0.050(8) 0.005(7) 0.006(6) -0.006(6)
S1 0.0423(19) 0.0312(17) 0.0392(19) -0.0003(16) 0.0024(15) -0.0008(15)
C7 0.037(8) 0.035(8) 0.051(9) -0.002(7) 0.010(7) -0.005(6)
C8 0.037(8) 0.032(7) 0.050(9) 0.003(7) 0.002(7) -0.001(6)
C9 0.071(11) 0.047(10) 0.071(12) -0.009(9) -0.005(9) -0.012(9)
C10 0.058(10) 0.061(11) 0.060(11) -0.011(9) 0.005(9) -0.024(9)
C11 0.079(12) 0.030(8) 0.066(12) -0.002(8) 0.024(10) -0.012(8)
C12 0.049(9) 0.028(8) 0.055(10) 0.002(7) 0.003(7) 0.004(7)
C13 0.052(9) 0.020(6) 0.042(8) -0.005(6) 0.013(7) 0.008(6)
C14 0.045(8) 0.031(7) 0.048(9) -0.005(7) 0.001(7) -0.003(6)
C15 0.053(9) 0.029(8) 0.071(12) -0.002(7) 0.013(9) -0.001(7)
C16 0.053(10) 0.042(9) 0.044(9) 0.014(7) 0.008(8) 0.006(7)
C17 0.072(12) 0.044(9) 0.035(9) 0.005(7) -0.005(8) 0.008(8)
C18 0.054(9) 0.027(7) 0.047(9) 0.001(6) -0.010(7) 0.009(7)
C19 0.055(10) 0.052(10) 0.066(11) -0.001(9) -0.008(8) -0.013(8)
C20 0.118(16) 0.062(13) 0.060(13) 0.023(10) 0.027(12) 0.000(13)
C21 0.033(8) 0.056(10) 0.076(12) 0.000(9) -0.015(7) 0.006(7)
C22 0.037(8) 0.027(7) 0.048(9) 0.004(6) -0.001(7) 0.011(6)
O1 0.049(6) 0.049(6) 0.059(7) 0.005(5) 0.012(5) -0.004(5)
C23 0.042(6) 0.027(6) 0.036(6) -0.007(9) 0.010(5) 0.007(8)
O2 0.056(5) 0.040(6) 0.043(5) -0.005(6) -0.007(4) 0.000(6)
C24 0.037(8) 0.046(9) 0.044(8) 0.008(7) 0.000(6) -0.009(7)
O3 0.054(7) 0.045(6) 0.066(7) -0.014(6) -0.004(5) 0.013(5)
C25 0.069(9) 0.038(7) 0.056(9) 0.009(11) -0.005(7) -0.009(11)
C26 0.084(12) 0.069(15) 0.056(10) -0.003(10) 0.012(9) -0.020(12)
C27 0.087(11) 0.061(11) 0.056(9) 0.001(13) -0.003(9) -0.011(14)
C28 0.089(13) 0.055(12) 0.069(14) 0.003(9) -0.020(11) -0.004(10)
C29 0.093(13) 0.030(9) 0.065(12) 0.005(8) 0.006(10) 0.003(9)
C30 0.108(15) 0.023(8) 0.046(10) -0.001(7) -0.008(10) -0.007(9)
C31 0.099(14) 0.090(19) 0.074(13) -0.005(11) -0.016(11) -0.016(12)

loop_
_atom_type_symbol
_atom_type_description
_atom_type_scat_dispersion_real
_atom_type_scat_dispersion_imag
_atom_type_scat_source
C C 0.0033 0.0016 'International Tables Vol C Tables 4.2.6.8 and 6.1.1.4'
Br Br -0.2901 2.4595 'International Tables Vol C Tables 4.2.6.8 and 6.1.1.4'
Mn Mn 0.3368 0.7283 'International Tables Vol C Tables 4.2.6.8 and 6.1.1.4'
O O 0.0106 0.0060 'International Tables Vol C Tables 4.2.6.8 and 6.1.1.4'
S S 0.1246 0.1234 'International Tables Vol C Tables 4.2.6.8 and 6.1.1.4'
N N 0.0061 0.0033 'International Tables Vol C Tables 4.2.6.8 and 6.1.1.4'
H H 0.0000 0.0000 'International Tables Vol C Tables 4.2.6.8 and 6.1.1.4'

loop_
_geom_angle_atom_site_label_1
_geom_angle_atom_site_label_2
_geom_angle_atom_site_label_3
_geom_angle
_geom_angle_site_symmetry_1
_geom_angle_site_symmetry_3
_geom_angle_publ_flag
C23 Mn1 C22 90.8(6) . . ?
C23 Mn1 C24 89.9(7) . . ?
C22 Mn1 C24 86.2(6) . . ?
C23 Mn1 C1 95.3(6) . . ?
C22 Mn1 C1 94.9(5) . . ?
C24 Mn1 C1 174.7(6) . . ?
C23 Mn1 S1 92.7(4) . . ?
C22 Mn1 S1 172.7(4) . . ?
C24 Mn1 S1 87.3(4) . . ?
C1 Mn1 S1 91.2(4) . . ?
C23 Mn1 Br1 175.0(3) . . ?
C22 Mn1 Br1 85.7(5) . . ?
C24 Mn1 Br1 86.4(4) . . ?
C1 Mn1 Br1 88.6(4) . . ?
S1 Mn1 Br1 90.44(11) . . ?
N1 C1 N2 101.3(11) . . ?
N1 C1 Mn1 129.9(10) . . ?
N2 C1 Mn1 128.9(10) . . ?
C1 N1 C2 112.7(11) . . ?
C1 N1 C4 125.8(11) . . ?
C2 N1 C4 121.5(11) . . ?
C3 C2 N1 107.9(12) . . ?
C3 C2 H2 126.1 . . ?
N1 C2 H2 126.1 . . ?
C2 C3 N2 105.4(13) . . ?
C2 C3 H3 127.3 . . ?
N2 C3 H3 127.3 . . ?
C3 N2 C1 112.7(12) . . ?
C3 N2 C13 121.9(12) . . ?
C1 N2 C13 125.4(11) . . ?
N1 C4 C5 110.7(12) . . ?
N1 C4 H4A 109.5 . . ?
C5 C4 H4A 109.5 . . ?
N1 C4 H4B 109.5 . . ?
C5 C4 H4B 109.5 . . ?
H4A C4 H4B 108.1 . . ?
C6 C5 C4 114.2(10) . . ?
C6 C5 H5A 108.7 . . ?
C4 C5 H5A 108.7 . . ?
C6 C5 H5B 108.7 . . ?
C4 C5 H5B 108.7 . . ?
H5A C5 H5B 107.6 . . ?
C5 C6 S1 108.7(9) . . ?
C5 C6 H6A 109.9 . . ?
S1 C6 H6A 109.9 . . ?
C5 C6 H6B 109.9 . . ?
S1 C6 H6B 109.9 . . ?
H6A C6 H6B 108.3 . . ?
C7 S1 C6 101.1(7) . . ?
C7 S1 Mn1 107.5(4) . . ?
C6 S1 Mn1 110.7(5) . . ?
C8 C7 C12 119.1(14) . . ?
C8 C7 S1 125.8(11) . . ?
C12 C7 S1 115.1(12) . . ?
C7 C8 C9 122.4(14) . . ?
C7 C8 H8 118.8 . . ?
C9 C8 H8 118.8 . . ?
C8 C9 C10 118.9(16) . . ?
C8 C9 H9 120.6 . . ?
C10 C9 H9 120.6 . . ?
C11 C10 C9 119.5(16) . . ?
C11 C10 H10 120.3 . . ?
C9 C10 H10 120.3 . . ?
C10 C11 C12 121.2(15) . . ?
C10 C11 H11 119.4 . . ?
C12 C11 H11 119.4 . . ?
C11 C12 C7 118.8(15) . . ?
C11 C12 H12 120.6 . . ?
C7 C12 H12 120.6 . . ?
C14 C13 C18 123.2(13) . . ?
C14 C13 N2 118.1(12) . . ?
C18 C13 N2 118.5(12) . . ?
C13 C14 C15 116.2(13) . . ?
C13 C14 C19 123.3(13) . . ?
C15 C14 C19 120.2(13) . . ?
C16 C15 C14 122.9(14) . . ?
C16 C15 H15 118.6 . . ?
C14 C15 H15 118.6 . . ?
C17 C16 C15 117.2(13) . . ?
C17 C16 C20 122.9(16) . . ?
C15 C16 C20 119.8(15) . . ?
C18 C17 C16 124.2(15) . . ?
C18 C17 H17 117.9 . . ?
C16 C17 H17 117.9 . . ?
C17 C18 C13 116.2(13) . . ?
C17 C18 C21 122.7(14) . . ?
C13 C18 C21 121.0(14) . . ?
C14 C19 H19A 109.5 . . ?
C14 C19 H19B 109.5 . . ?
H19A C19 H19B 109.5 . . ?
C14 C19 H19C 109.5 . . ?
H19A C19 H19C 109.5 . . ?
H19B C19 H19C 109.5 . . ?
C16 C20 H20A 109.5 . . ?
C16 C20 H20B 109.5 . . ?
H20A C20 H20B 109.5 . . ?
C16 C20 H20C 109.5 . . ?
H20A C20 H20C 109.5 . . ?
H20B C20 H20C 109.5 . . ?
C18 C21 H21A 109.5 . . ?
C18 C21 H21B 109.5 . . ?
H21A C21 H21B 109.5 . . ?
C18 C21 H21C 109.5 . . ?
H21A C21 H21C 109.5 . . ?
H21B C21 H21C 109.5 . . ?
O1 C22 Mn1 170.4(11) . . ?
O2 C23 Mn1 177.0(15) . . ?
O3 C24 Mn1 176.2(12) . . ?
C26 C25 C30 117.6(16) . . ?
C26 C25 C31 120.5(16) . . ?
C30 C25 C31 121.9(15) . . ?
C27 C26 C25 121.2(17) . . ?
C27 C26 H26 119.4 . . ?
C25 C26 H26 119.4 . . ?
C26 C27 C28 121.5(17) . . ?
C26 C27 H27 119.2 . . ?
C28 C27 H27 119.2 . . ?
C27 C28 C29 118.3(18) . . ?
C27 C28 H28 120.9 . . ?
C29 C28 H28 120.9 . . ?
C30 C29 C28 120.8(17) . . ?
C30 C29 H29 119.6 . . ?
C28 C29 H29 119.6 . . ?
C29 C30 C25 120.4(16) . . ?
C29 C30 H30 119.8 . . ?
C25 C30 H30 119.8 . . ?
C25 C31 H31A 109.5 . . ?
C25 C31 H31B 109.5 . . ?
H31A C31 H31B 109.5 . . ?
C25 C31 H31C 109.5 . . ?
H31A C31 H31C 109.5 . . ?
H31B C31 H31C 109.5 . . ?

loop_
_geom_bond_atom_site_label_1
_geom_bond_atom_site_label_2
_geom_bond_distance
_geom_bond_site_symmetry_2
_geom_bond_publ_flag
Mn1 C23 1.790(12) . ?
Mn1 C22 1.793(14) . ?
Mn1 C24 1.823(15) . ?
Mn1 C1 2.077(13) . ?
Mn1 S1 2.402(4) . ?
Mn1 Br1 2.542(2) . ?
C1 N1 1.351(16) . ?
C1 N2 1.397(17) . ?
N1 C2 1.371(17) . ?
N1 C4 1.477(17) . ?
C2 C3 1.34(2) . ?
C2 H2 0.9500 . ?
C3 N2 1.370(17) . ?
C3 H3 0.9500 . ?
N2 C13 1.442(16) . ?
C4 C5 1.525(18) . ?
C4 H4A 0.9900 . ?
C4 H4B 0.9900 . ?
C5 C6 1.495(18) . ?
C5 H5A 0.9900 . ?
C5 H5B 0.9900 . ?
C6 S1 1.826(12) . ?
C6 H6A 0.9900 . ?
C6 H6B 0.9900 . ?
S1 C7 1.782(15) . ?
C7 C8 1.351(19) . ?
C7 C12 1.424(19) . ?
C8 C9 1.38(2) . ?
C8 H8 0.9500 . ?
C9 C10 1.41(2) . ?
C9 H9 0.9500 . ?
C10 C11 1.37(2) . ?
C10 H10 0.9500 . ?
C11 C12 1.39(2) . ?
C11 H11 0.9500 . ?
C12 H12 0.9500 . ?
C13 C14 1.386(18) . ?
C13 C18 1.40(2) . ?
C14 C15 1.39(2) . ?
C14 C19 1.475(19) . ?
C15 C16 1.37(2) . ?
C15 H15 0.9500 . ?
C16 C17 1.37(2) . ?
C16 C20 1.507(19) . ?
C17 C18 1.363(19) . ?
C17 H17 0.9500 . ?
C18 C21 1.491(19) . ?
C19 H19A 0.9800 . ?
C19 H19B 0.9800 . ?
C19 H19C 0.9800 . ?
C20 H20A 0.9800 . ?
C20 H20B 0.9800 . ?
C20 H20C 0.9800 . ?
C21 H21A 0.9800 . ?
C21 H21B 0.9800 . ?
C21 H21C 0.9800 . ?
C22 O1 1.169(15) . ?
C23 O2 1.133(13) . ?
C24 O3 1.139(16) . ?
C25 C26 1.38(2) . ?
C25 C30 1.39(2) . ?
C25 C31 1.51(2) . ?
C26 C27 1.35(2) . ?
C26 H26 0.9500 . ?
C27 C28 1.36(2) . ?
C27 H27 0.9500 . ?
C28 C29 1.39(2) . ?
C28 H28 0.9500 . ?
C29 C30 1.36(2) . ?
C29 H29 0.9500 . ?
C30 H30 0.9500 . ?
C31 H31A 0.9800 . ?
C31 H31B 0.9800 . ?
C31 H31C 0.9800 . ?

loop_
_geom_torsion_atom_site_label_1
_geom_torsion_atom_site_label_2
_geom_torsion_atom_site_label_3
_geom_torsion_atom_site_label_4
_geom_torsion
_geom_torsion_site_symmetry_1
_geom_torsion_site_symmetry_2
_geom_torsion_site_symmetry_3
_geom_torsion_site_symmetry_4
_geom_torsion_publ_flag
N2 C1 N1 C2 0.8(15) . . . . ?
Mn1 C1 N1 C2 -179.1(10) . . . . ?
N2 C1 N1 C4 -175.4(12) . . . . ?
Mn1 C1 N1 C4 5(2) . . . . ?
C1 N1 C2 C3 0.1(17) . . . . ?
C4 N1 C2 C3 176.5(13) . . . . ?
N1 C2 C3 N2 -0.9(17) . . . . ?
C2 C3 N2 C1 1.4(18) . . . . ?
C2 C3 N2 C13 -179.1(13) . . . . ?
N1 C1 N2 C3 -1.4(16) . . . . ?
Mn1 C1 N2 C3 178.5(10) . . . . ?
N1 C1 N2 C13 179.2(12) . . . . ?
Mn1 C1 N2 C13 -1(2) . . . . ?
C1 N1 C4 C5 87.1(16) . . . . ?
C2 N1 C4 C5 -88.8(16) . . . . ?
N1 C4 C5 C6 -54.9(16) . . . . ?
C4 C5 C6 S1 -48.8(15) . . . . ?
C5 C6 S1 C7 -157.4(10) . . . . ?
C5 C6 S1 Mn1 88.9(9) . . . . ?
C6 S1 C7 C8 -29.0(13) . . . . ?
Mn1 S1 C7 C8 87.0(12) . . . . ?
C6 S1 C7 C12 149.5(10) . . . . ?
Mn1 S1 C7 C12 -94.5(10) . . . . ?
C12 C7 C8 C9 2(2) . . . . ?
S1 C7 C8 C9 -179.8(11) . . . . ?
C7 C8 C9 C10 -2(2) . . . . ?
C8 C9 C10 C11 3(2) . . . . ?
C9 C10 C11 C12 -4(2) . . . . ?
C10 C11 C12 C7 4(2) . . . . ?
C8 C7 C12 C11 -3(2) . . . . ?
S1 C7 C12 C11 178.9(10) . . . . ?
C3 N2 C13 C14 -87.8(16) . . . . ?
C1 N2 C13 C14 91.6(16) . . . . ?
C3 N2 C13 C18 87.5(16) . . . . ?
C1 N2 C13 C18 -93.2(16) . . . . ?
C18 C13 C14 C15 2.2(19) . . . . ?
N2 C13 C14 C15 177.2(11) . . . . ?
C18 C13 C14 C19 -171.9(13) . . . . ?
N2 C13 C14 C19 3(2) . . . . ?
C13 C14 C15 C16 1(2) . . . . ?
C19 C14 C15 C16 175.5(14) . . . . ?
C14 C15 C16 C17 -4(2) . . . . ?
C14 C15 C16 C20 179.9(14) . . . . ?
C15 C16 C17 C18 4(2) . . . . ?
C20 C16 C17 C18 179.6(16) . . . . ?
C16 C17 C18 C13 -1(2) . . . . ?
C16 C17 C18 C21 -176.9(14) . . . . ?
C14 C13 C18 C17 -2.6(19) . . . . ?
N2 C13 C18 C17 -177.6(12) . . . . ?
C14 C13 C18 C21 173.9(13) . . . . ?
N2 C13 C18 C21 -1.1(18) . . . . ?
C30 C25 C26 C27 -4(3) . . . . ?
C31 C25 C26 C27 178.4(19) . . . . ?
C25 C26 C27 C28 4(4) . . . . ?
C26 C27 C28 C29 -4(3) . . . . ?
C27 C28 C29 C30 4(3) . . . . ?
C28 C29 C30 C25 -3(2) . . . . ?
C26 C25 C30 C29 3(3) . . . . ?
C31 C25 C30 C29 -178.9(17) . . . . ?
